data_4026908
loop_
_publ_author_name
'Bennett J. Tardiff'
'Robert McDonald'
'Michael J. Ferguson'
'Mark Stradiotto'

_publ_section_title
;
 Rational and Predictable Chemoselective Synthesis of Oligoamines via
 Buchwald-Hartwig Amination of (Hetero)Aryl Chlorides Employing
 Mor-DalPhos
;
_journal_name_full 'Journal of Organic Chemistry'
_journal_page_first 1056
_journal_page_last 1071
_journal_paper_doi 10.1021/jo202358p
_journal_volume 77
_journal_year 2012
_chemical_formula_moiety 'C45 H61 N3 O P Pd, C F3 O3 S, C H2 Cl2'
_chemical_formula_sum 'C47 H63 Cl2 F3 N3 O4 P Pd S'
_chemical_formula_weight 1031.33
_chemical_name_systematic
; 
 ? 
;
_space_group_IT_number 2
_symmetry_cell_setting triclinic
_symmetry_space_group_name_Hall '-P 1'
_symmetry_space_group_name_H-M 'P -1'
_atom_sites_solution_hydrogens geom
_atom_sites_solution_primary direct
_atom_sites_solution_secondary difmap
_audit_creation_method SHELXL-97
_cell_angle_alpha 102.5936(7)
_cell_angle_beta 96.5551(8)
_cell_angle_gamma 96.1075(7)
_cell_formula_units_Z 2
_cell_length_a 10.6924(7)
_cell_length_b 12.4945(8)
_cell_length_c 18.4352(12)
_cell_measurement_reflns_used 9885
_cell_measurement_temperature 173(2)
_cell_measurement_theta_max 27.40
_cell_measurement_theta_min 2.25
_cell_volume 2365.9(3)
_computing_cell_refinement 'Bruker SAINT'
_computing_data_collection 'Bruker APEX2'
_computing_data_reduction 'Bruker SAINT'
_computing_molecular_graphics 'Bruker SHELXTL'
_computing_publication_material 'Bruker SHELXTL'
_computing_structure_refinement 'SHELXL-97 (Sheldrick, 2008)'
_computing_structure_solution 'DIRDIF-2008 (Beurskens et al., 2008)'
_diffrn_ambient_temperature 173(2)
_diffrn_measured_fraction_theta_full 0.995
_diffrn_measured_fraction_theta_max 0.995
_diffrn_measurement_device_type 'Bruker APEX-II CCD'
_diffrn_measurement_method '\w scans'
_diffrn_radiation_monochromator graphite
_diffrn_radiation_source 'fine-focus sealed tube'
_diffrn_radiation_type MoK\a
_diffrn_radiation_wavelength 0.71073
_diffrn_reflns_av_R_equivalents 0.0103
_diffrn_reflns_av_sigmaI/netI 0.0156
_diffrn_reflns_limit_h_max 13
_diffrn_reflns_limit_h_min -13
_diffrn_reflns_limit_k_max 16
_diffrn_reflns_limit_k_min -16
_diffrn_reflns_limit_l_max 23
_diffrn_reflns_limit_l_min -23
_diffrn_reflns_number 21291
_diffrn_reflns_theta_full 27.49
_diffrn_reflns_theta_max 27.49
_diffrn_reflns_theta_min 1.14
_exptl_absorpt_coefficient_mu 0.641
_exptl_absorpt_correction_T_max 0.8531
_exptl_absorpt_correction_T_min 0.7782
_exptl_absorpt_correction_type integration
_exptl_absorpt_process_details 'SADABS (Sheldrick, 2008)'
_exptl_crystal_colour colourless
_exptl_crystal_density_diffrn 1.448
_exptl_crystal_description prism
_exptl_crystal_F_000 1072
_exptl_crystal_size_max 0.41
_exptl_crystal_size_mid 0.31
_exptl_crystal_size_min 0.26
_refine_diff_density_max 0.876
_refine_diff_density_min -1.307
_refine_diff_density_rms 0.074
_refine_ls_extinction_method none
_refine_ls_goodness_of_fit_ref 1.066
_refine_ls_hydrogen_treatment constr
_refine_ls_matrix_type full
_refine_ls_number_parameters 645
_refine_ls_number_reflns 10798
_refine_ls_number_restraints 7
_refine_ls_restrained_S_all 1.066
_refine_ls_R_factor_all 0.0327
_refine_ls_R_factor_gt 0.0308
_refine_ls_shift/su_max 0.001
_refine_ls_shift/su_mean 0.000
_refine_ls_structure_factor_coef Fsqd
_refine_ls_weighting_details 'calc w=1/[\s^2^(Fo^2^)+(0.0466P)^2^+2.1454P] where P=(Fo^2^+2Fc^2^)/3'
_refine_ls_weighting_scheme calc
_refine_ls_wR_factor_gt 0.0843
_refine_ls_wR_factor_ref 0.0888
_reflns_number_gt 10218
_reflns_number_total 10798
_reflns_threshold_expression I>2\s(I)
_cod_data_source_file jo202358p_si_001_1.cif
_cod_data_source_block dal1092
_cod_database_code 4026908

loop_
_symmetry_equiv_pos_as_xyz
'x, y, z'
'-x, -y, -z'

loop_
_atom_site_label
_atom_site_type_symbol
_atom_site_fract_x
_atom_site_fract_y
_atom_site_fract_z
_atom_site_U_iso_or_equiv
_atom_site_adp_type
_atom_site_occupancy
_atom_site_symmetry_multiplicity
_atom_site_calc_flag
_atom_site_refinement_flags
_atom_site_disorder_assembly
_atom_site_disorder_group
Pd Pd 0.488868(12) 0.285059(10) 0.248406(7) 0.01914(5) Uani 1 1 d . A .
P P 0.46114(4) 0.46169(4) 0.24715(3) 0.01871(9) Uani 1 1 d D . .
O1 O 0.37592(17) 0.16633(14) 0.45454(10) 0.0401(4) Uani 1 1 d . A .
N1 N 0.39337(14) 0.31139(12) 0.35083(9) 0.0201(3) Uani 1 1 d . . .
N2 N 0.52354(16) 0.12053(13) 0.25694(9) 0.0251(3) Uani 1 1 d . . .
H2NA H 0.6100 0.1223 0.2678 0.030 Uiso 1 1 calc R A .
H2NB H 0.4885 0.1060 0.2977 0.030 Uiso 1 1 calc R . .
N3 N 0.1387(2) -0.10997(17) 0.42845(13) 0.0407(5) Uani 1 1 d . A .
H3NA H 0.0563 -0.1210 0.4131 0.049 Uiso 1 1 calc R . .
H3NB H 0.1673 -0.1007 0.4764 0.049 Uiso 1 1 calc R . .
C1 C 0.37482(17) 0.49816(15) 0.32780(10) 0.0206(3) Uani 1 1 d . A .
C2 C 0.34386(18) 0.41814(15) 0.36798(10) 0.0221(3) Uani 1 1 d . A .
C3 C 0.2657(2) 0.44110(18) 0.42363(13) 0.0347(5) Uani 1 1 d . . .
H3 H 0.2452 0.3872 0.4512 0.042 Uiso 1 1 calc R A .
C4 C 0.2174(2) 0.54069(18) 0.43937(14) 0.0367(5) Uani 1 1 d . A .
H4 H 0.1630 0.5540 0.4767 0.044 Uiso 1 1 calc R . .
C5 C 0.24824(19) 0.62084(16) 0.40092(12) 0.0292(4) Uani 1 1 d . . .
H5 H 0.2156 0.6895 0.4117 0.035 Uiso 1 1 calc R A .
C6 C 0.32707(18) 0.59996(15) 0.34649(11) 0.0256(4) Uani 1 1 d . A .
H6 H 0.3497 0.6559 0.3209 0.031 Uiso 1 1 calc R . .
C7 C 0.28952(18) 0.21508(15) 0.33982(11) 0.0237(4) Uani 1 1 d . A .
H7A H 0.3123 0.1516 0.3037 0.028 Uiso 1 1 calc R . .
H7B H 0.2102 0.2356 0.3166 0.028 Uiso 1 1 calc R . .
C8 C 0.2622(2) 0.17675(17) 0.41028(13) 0.0310(4) Uani 1 1 d . . .
H8A H 0.2159 0.2307 0.4405 0.037 Uiso 1 1 calc R A .
H8B H 0.2072 0.1044 0.3956 0.037 Uiso 1 1 calc R . .
C9 C 0.49939(18) 0.30669(16) 0.41136(11) 0.0250(4) Uani 1 1 d . A .
H9A H 0.5494 0.3811 0.4293 0.030 Uiso 1 1 calc R . .
H9B H 0.5566 0.2555 0.3890 0.030 Uiso 1 1 calc R . .
C10 C 0.4549(2) 0.2694(2) 0.47816(12) 0.0357(5) Uani 1 1 d . . .
H10A H 0.5295 0.2626 0.5131 0.043 Uiso 1 1 calc R A .
H10B H 0.4074 0.3255 0.5052 0.043 Uiso 1 1 calc R . .
C11 C 0.61357(17) 0.56007(15) 0.26949(11) 0.0218(3) Uani 1 1 d . A .
C12 C 0.68193(19) 0.55044(18) 0.19952(12) 0.0291(4) Uani 1 1 d . . .
H12A H 0.6913 0.4720 0.1792 0.035 Uiso 1 1 calc R A .
H12B H 0.6306 0.5764 0.1602 0.035 Uiso 1 1 calc R . .
C13 C 0.8138(2) 0.6204(2) 0.22021(14) 0.0373(5) Uani 1 1 d . A .
H13 H 0.8570 0.6133 0.1744 0.045 Uiso 1 1 calc R . .
C14 C 0.8941(2) 0.5796(2) 0.28009(17) 0.0451(6) Uani 1 1 d . . .
H14A H 0.9040 0.5010 0.2608 0.054 Uiso 1 1 calc R A .
H14B H 0.9796 0.6235 0.2925 0.054 Uiso 1 1 calc R . .
C15 C 0.8288(2) 0.5916(2) 0.35022(14) 0.0417(6) Uani 1 1 d . A .
H15 H 0.8815 0.5655 0.3896 0.050 Uiso 1 1 calc R . .
C16 C 0.69662(19) 0.52132(18) 0.33074(12) 0.0303(4) Uani 1 1 d . . .
H16A H 0.6545 0.5285 0.3764 0.036 Uiso 1 1 calc R A .
H16B H 0.7061 0.4424 0.3125 0.036 Uiso 1 1 calc R . .
C17 C 0.6009(2) 0.68267(16) 0.30100(13) 0.0309(4) Uani 1 1 d . . .
H17A H 0.5471 0.7100 0.2635 0.037 Uiso 1 1 calc R A .
H17B H 0.5594 0.6900 0.3468 0.037 Uiso 1 1 calc R . .
C18 C 0.7331(2) 0.75261(19) 0.31986(15) 0.0393(5) Uani 1 1 d . A .
H18 H 0.7235 0.8321 0.3395 0.047 Uiso 1 1 calc R . .
C19 C 0.7975(2) 0.7414(2) 0.24946(15) 0.0408(5) Uani 1 1 d . . .
H19A H 0.8815 0.7877 0.2613 0.049 Uiso 1 1 calc R A .
H19B H 0.7451 0.7672 0.2105 0.049 Uiso 1 1 calc R . .
C20 C 0.8140(2) 0.7125(2) 0.37976(15) 0.0477(6) Uani 1 1 d . . .
H20A H 0.8986 0.7578 0.3928 0.057 Uiso 1 1 calc R A .
H20B H 0.7728 0.7206 0.4257 0.057 Uiso 1 1 calc R . .
C21A C 0.3511(7) 0.4862(6) 0.1665(4) 0.0258(7) Uani 0.60 1 d PD A 1
C22A C 0.3838(8) 0.4174(6) 0.0925(5) 0.0375(16) Uani 0.60 1 d PD A 1
H22A H 0.3795 0.3389 0.0953 0.045 Uiso 0.60 1 calc PR A 1
H22B H 0.4721 0.4433 0.0868 0.045 Uiso 0.60 1 calc PR A 1
C23A C 0.2926(13) 0.4255(12) 0.0221(8) 0.044(3) Uani 0.60 1 d P A 1
H23A H 0.3170 0.3807 -0.0248 0.053 Uiso 0.60 1 calc PR A 1
C24A C 0.1585(7) 0.3819(6) 0.0333(4) 0.0613(19) Uani 0.60 1 d P A 1
H24A H 0.0971 0.3865 -0.0100 0.074 Uiso 0.60 1 calc PR A 1
H24B H 0.1549 0.3031 0.0354 0.074 Uiso 0.60 1 calc PR A 1
C25A C 0.1223(6) 0.4473(6) 0.1042(4) 0.0523(17) Uani 0.60 1 d P A 1
H25A H 0.0342 0.4173 0.1096 0.063 Uiso 0.60 1 calc PR A 1
C26A C 0.2141(4) 0.4397(4) 0.1730(2) 0.0360(8) Uani 0.60 1 d PD A 1
H26A H 0.2111 0.3615 0.1764 0.043 Uiso 0.60 1 calc PR A 1
H26B H 0.1877 0.4823 0.2193 0.043 Uiso 0.60 1 calc PR A 1
C27A C 0.3552(4) 0.6076(3) 0.1598(2) 0.0252(7) Uani 0.60 1 d PD A 1
H27A H 0.3333 0.6537 0.2063 0.030 Uiso 0.60 1 calc PR A 1
H27B H 0.4422 0.6365 0.1534 0.030 Uiso 0.60 1 calc PR A 1
C28A C 0.2605(4) 0.6147(4) 0.0920(2) 0.0352(9) Uani 0.60 1 d P A 1
H28A H 0.2633 0.6940 0.0894 0.042 Uiso 0.60 1 calc PR A 1
C29A C 0.2996(7) 0.5491(7) 0.0196(4) 0.0466(16) Uani 0.60 1 d P A 1
H29A H 0.3872 0.5783 0.0148 0.056 Uiso 0.60 1 calc PR A 1
H29B H 0.2420 0.5569 -0.0244 0.056 Uiso 0.60 1 calc PR A 1
C30A C 0.1260(6) 0.5714(7) 0.1019(5) 0.0524(18) Uani 0.60 1 d P A 1
H30A H 0.0644 0.5791 0.0597 0.063 Uiso 0.60 1 calc PR A 1
H30B H 0.1031 0.6143 0.1492 0.063 Uiso 0.60 1 calc PR A 1
C21B C 0.3473(11) 0.4729(11) 0.1638(6) 0.0258(7) Uani 0.40 1 d PD A 2
C22B C 0.4099(11) 0.4531(10) 0.0926(7) 0.037(3) Uani 0.40 1 d P A 2
H22C H 0.4806 0.5130 0.0965 0.045 Uiso 0.40 1 calc PR A 2
H22D H 0.4448 0.3818 0.0855 0.045 Uiso 0.40 1 calc PR A 2
C23B C 0.311(2) 0.4509(18) 0.0273(11) 0.046(5) Uani 0.40 1 d P A 2
H23B H 0.3531 0.4408 -0.0190 0.056 Uiso 0.40 1 calc PR A 2
C24B C 0.2067(10) 0.3507(9) 0.0175(5) 0.051(2) Uani 0.40 1 d P A 2
H24C H 0.1435 0.3467 -0.0270 0.061 Uiso 0.40 1 calc PR A 2
H24D H 0.2450 0.2811 0.0100 0.061 Uiso 0.40 1 calc PR A 2
C25B C 0.1433(6) 0.3654(9) 0.0868(5) 0.058(2) Uani 0.40 1 d P A 2
H25B H 0.0761 0.3010 0.0815 0.069 Uiso 0.40 1 calc PR A 2
C26B C 0.2406(6) 0.3725(7) 0.1562(4) 0.0432(15) Uani 0.40 1 d P A 2
H26C H 0.2788 0.3029 0.1511 0.052 Uiso 0.40 1 calc PR A 2
H26D H 0.1981 0.3829 0.2017 0.052 Uiso 0.40 1 calc PR A 2
C27B C 0.2836(11) 0.5775(7) 0.1728(5) 0.066(3) Uani 0.40 1 d P A 2
H27C H 0.3478 0.6422 0.1760 0.079 Uiso 0.40 1 calc PR A 2
H27D H 0.2452 0.5894 0.2198 0.079 Uiso 0.40 1 calc PR A 2
C28B C 0.1774(15) 0.5663(12) 0.1037(7) 0.070(5) Uani 0.40 1 d P A 2
H28B H 0.1352 0.6348 0.1095 0.084 Uiso 0.40 1 calc PR A 2
C29B C 0.2484(12) 0.5524(14) 0.0337(8) 0.068(4) Uani 0.40 1 d P A 2
H29C H 0.1874 0.5462 -0.0121 0.081 Uiso 0.40 1 calc PR A 2
H29D H 0.3128 0.6178 0.0391 0.081 Uiso 0.40 1 calc PR A 2
C30B C 0.0839(11) 0.4701(13) 0.0990(6) 0.066(4) Uani 0.40 1 d P A 2
H30C H 0.0152 0.4649 0.0571 0.079 Uiso 0.40 1 calc PR A 2
H30D H 0.0456 0.4794 0.1461 0.079 Uiso 0.40 1 calc PR A 2
C31 C 0.5859(2) 0.25424(16) 0.16083(11) 0.0264(4) Uani 1 1 d . . .
C32 C 0.5281(3) 0.19904(19) 0.08871(12) 0.0367(5) Uani 1 1 d . A .
H32 H 0.4380 0.1869 0.0777 0.044 Uiso 1 1 calc R . .
C33 C 0.6007(3) 0.1614(2) 0.03243(14) 0.0483(7) Uani 1 1 d . . .
H33 H 0.5591 0.1240 -0.0162 0.058 Uiso 1 1 calc R A .
C34 C 0.7323(3) 0.1777(2) 0.04611(15) 0.0504(7) Uani 1 1 d . A .
C35 C 0.7899(3) 0.2317(2) 0.11746(15) 0.0430(6) Uani 1 1 d . . .
H35 H 0.8800 0.2439 0.1281 0.052 Uiso 1 1 calc R A .
C36 C 0.7182(2) 0.26860(18) 0.17405(13) 0.0322(4) Uani 1 1 d . A .
H36 H 0.7605 0.3044 0.2228 0.039 Uiso 1 1 calc R . .
C37 C 0.8114(4) 0.1350(4) -0.01448(19) 0.0817(13) Uani 1 1 d . . .
H37A H 0.8637 0.0824 0.0018 0.098 Uiso 1 1 calc R A .
H37B H 0.8666 0.1972 -0.0235 0.098 Uiso 1 1 calc R . .
H37C H 0.7551 0.0979 -0.0609 0.098 Uiso 1 1 calc R . .
C41 C 0.4774(2) 0.02507(17) 0.19255(12) 0.0330(4) Uani 1 1 d . A .
H41A H 0.5303 0.0282 0.1521 0.040 Uiso 1 1 calc R . .
H41B H 0.3888 0.0302 0.1726 0.040 Uiso 1 1 calc R . .
C42 C 0.4822(2) -0.08569(17) 0.21486(14) 0.0370(5) Uani 1 1 d . . .
H42A H 0.4583 -0.1469 0.1695 0.044 Uiso 1 1 calc R A .
H42B H 0.5701 -0.0898 0.2366 0.044 Uiso 1 1 calc R . .
C43 C 0.3938(2) -0.09962(16) 0.27119(13) 0.0309(4) Uani 1 1 d . A .
C44 C 0.2625(2) -0.11746(19) 0.24947(14) 0.0366(5) Uani 1 1 d . . .
H44 H 0.2297 -0.1269 0.1980 0.044 Uiso 1 1 calc R A .
C45 C 0.1788(2) -0.12172(19) 0.30108(14) 0.0372(5) Uani 1 1 d . A .
H45 H 0.0899 -0.1347 0.2845 0.045 Uiso 1 1 calc R . .
C46 C 0.2233(2) -0.10718(16) 0.37710(13) 0.0313(4) Uani 1 1 d . . .
C47 C 0.3546(2) -0.09212(17) 0.39936(13) 0.0315(4) Uani 1 1 d . A .
H47 H 0.3872 -0.0848 0.4506 0.038 Uiso 1 1 calc R . .
C48 C 0.4376(2) -0.08783(16) 0.34702(13) 0.0313(4) Uani 1 1 d . . .
H48 H 0.5266 -0.0766 0.3634 0.038 Uiso 1 1 calc R A .
S S 0.83694(6) 0.09415(5) 0.36099(4) 0.04038(14) Uani 1 1 d . . .
F1 F 0.81386(16) 0.30412(14) 0.37866(11) 0.0583(4) Uani 1 1 d . . .
F2 F 0.98665(16) 0.26095(16) 0.33958(11) 0.0631(5) Uani 1 1 d . . .
F3 F 0.96454(16) 0.27210(15) 0.45515(10) 0.0569(4) Uani 1 1 d . . .
O2 O 0.78652(17) 0.07705(18) 0.28307(11) 0.0503(5) Uani 1 1 d . . .
O3 O 0.7414(2) 0.0905(2) 0.40921(12) 0.0661(6) Uani 1 1 d . . .
O4 O 0.9448(2) 0.03935(19) 0.37522(16) 0.0741(7) Uani 1 1 d . . .
C50 C 0.9041(2) 0.2396(2) 0.38519(14) 0.0381(5) Uani 1 1 d . . .
Cl1S Cl 0.10374(11) 0.10434(9) 0.14631(6) 0.0843(3) Uani 1 1 d . . .
Cl2S Cl -0.07165(16) -0.09699(13) 0.11590(9) 0.1247(5) Uani 1 1 d . . .
C1S C -0.0166(5) 0.0303(4) 0.1754(2) 0.0904(14) Uani 1 1 d . . .
H1SA H -0.0882 0.0743 0.1806 0.108 Uiso 1 1 calc R . .
H1SB H 0.0136 0.0191 0.2257 0.108 Uiso 1 1 calc R . .

loop_
_atom_site_aniso_label
_atom_site_aniso_U_11
_atom_site_aniso_U_22
_atom_site_aniso_U_33
_atom_site_aniso_U_23
_atom_site_aniso_U_13
_atom_site_aniso_U_12
Pd 0.02218(8) 0.01664(8) 0.02009(8) 0.00518(5) 0.00510(5) 0.00514(5)
P 0.0200(2) 0.0169(2) 0.0200(2) 0.00552(16) 0.00234(16) 0.00362(16)
O1 0.0436(9) 0.0352(8) 0.0469(10) 0.0234(7) 0.0038(7) 0.0042(7)
N1 0.0211(7) 0.0178(7) 0.0216(7) 0.0045(6) 0.0036(6) 0.0032(6)
N2 0.0291(8) 0.0198(8) 0.0294(8) 0.0084(6) 0.0079(7) 0.0068(6)
N3 0.0383(10) 0.0399(11) 0.0505(12) 0.0203(9) 0.0145(9) 0.0061(8)
C1 0.0193(8) 0.0186(8) 0.0232(8) 0.0036(7) 0.0028(6) 0.0029(6)
C2 0.0236(9) 0.0182(8) 0.0243(9) 0.0030(7) 0.0049(7) 0.0039(7)
C3 0.0457(12) 0.0247(10) 0.0404(12) 0.0111(9) 0.0231(10) 0.0097(9)
C4 0.0415(12) 0.0273(10) 0.0452(13) 0.0055(9) 0.0239(10) 0.0094(9)
C5 0.0288(10) 0.0193(9) 0.0396(11) 0.0025(8) 0.0101(8) 0.0069(7)
C6 0.0255(9) 0.0189(8) 0.0323(10) 0.0054(7) 0.0044(7) 0.0036(7)
C7 0.0223(9) 0.0191(8) 0.0277(9) 0.0018(7) 0.0039(7) 0.0007(7)
C8 0.0327(10) 0.0237(9) 0.0376(11) 0.0093(8) 0.0087(8) -0.0001(8)
C9 0.0227(9) 0.0268(9) 0.0248(9) 0.0060(7) 0.0009(7) 0.0025(7)
C10 0.0358(11) 0.0450(13) 0.0274(10) 0.0136(9) 0.0010(8) 0.0032(9)
C11 0.0204(8) 0.0210(8) 0.0249(9) 0.0077(7) 0.0034(7) 0.0016(7)
C12 0.0262(10) 0.0339(10) 0.0291(10) 0.0095(8) 0.0083(8) 0.0033(8)
C13 0.0261(10) 0.0464(13) 0.0426(12) 0.0150(10) 0.0122(9) 0.0016(9)
C14 0.0222(10) 0.0513(15) 0.0649(17) 0.0219(13) 0.0040(10) 0.0035(10)
C15 0.0269(11) 0.0527(14) 0.0439(13) 0.0207(11) -0.0089(9) -0.0068(10)
C16 0.0270(10) 0.0341(11) 0.0299(10) 0.0137(8) -0.0030(8) -0.0018(8)
C17 0.0274(10) 0.0208(9) 0.0432(12) 0.0042(8) 0.0089(8) -0.0005(7)
C18 0.0330(11) 0.0262(10) 0.0544(14) 0.0039(10) 0.0084(10) -0.0066(9)
C19 0.0291(11) 0.0391(12) 0.0568(15) 0.0211(11) 0.0070(10) -0.0060(9)
C20 0.0387(13) 0.0534(15) 0.0407(13) 0.0044(11) -0.0006(10) -0.0192(11)
C21A 0.0273(10) 0.024(2) 0.0250(10) 0.0058(12) -0.0037(8) 0.0051(11)
C22A 0.050(5) 0.033(3) 0.027(2) 0.005(2) -0.003(3) 0.011(3)
C23A 0.065(7) 0.033(5) 0.026(3) 0.001(3) -0.023(3) 0.011(5)
C24A 0.077(5) 0.046(3) 0.047(4) 0.011(3) -0.036(3) -0.007(3)
C25A 0.040(3) 0.044(3) 0.069(4) 0.025(3) -0.024(3) -0.004(3)
C26A 0.0288(19) 0.0303(19) 0.045(2) 0.0131(17) -0.0109(16) -0.0044(16)
C27A 0.0243(16) 0.0214(16) 0.0312(18) 0.0115(13) -0.0010(14) 0.0031(13)
C28A 0.038(2) 0.0320(19) 0.036(2) 0.0156(17) -0.0098(17) 0.0095(16)
C29A 0.065(5) 0.047(3) 0.029(3) 0.017(2) -0.009(3) 0.013(4)
C30A 0.036(3) 0.058(4) 0.066(4) 0.027(3) -0.017(3) 0.015(3)
C21B 0.0273(10) 0.024(2) 0.0250(10) 0.0058(12) -0.0037(8) 0.0051(11)
C22B 0.025(4) 0.066(8) 0.024(3) 0.021(5) 0.000(3) -0.002(4)
C23B 0.047(5) 0.062(13) 0.021(5) 0.003(6) -0.002(4) -0.009(6)
C24B 0.053(5) 0.064(7) 0.030(4) 0.006(4) -0.013(3) 0.008(4)
C25B 0.027(3) 0.090(7) 0.054(5) 0.028(4) -0.009(3) -0.009(4)
C26B 0.029(3) 0.064(5) 0.037(3) 0.024(3) -0.004(2) -0.009(3)
C27B 0.096(7) 0.053(5) 0.044(4) 0.003(3) -0.025(5) 0.042(5)
C28B 0.098(12) 0.065(7) 0.044(5) 0.005(4) -0.025(7) 0.055(10)
C29B 0.070(8) 0.072(7) 0.065(9) 0.046(7) -0.020(6) -0.001(7)
C30B 0.058(7) 0.108(10) 0.042(5) 0.023(5) -0.001(4) 0.049(6)
C31 0.0377(11) 0.0217(9) 0.0243(9) 0.0085(7) 0.0111(8) 0.0104(8)
C32 0.0508(13) 0.0344(11) 0.0269(10) 0.0074(9) 0.0074(9) 0.0121(10)
C33 0.079(2) 0.0456(14) 0.0246(11) 0.0070(10) 0.0134(11) 0.0241(13)
C34 0.078(2) 0.0526(15) 0.0375(13) 0.0201(11) 0.0314(13) 0.0385(14)
C35 0.0475(14) 0.0449(13) 0.0496(14) 0.0206(11) 0.0258(11) 0.0239(11)
C36 0.0372(11) 0.0296(10) 0.0343(11) 0.0096(8) 0.0131(9) 0.0122(8)
C37 0.113(3) 0.107(3) 0.0505(18) 0.0264(19) 0.049(2) 0.068(3)
C41 0.0463(12) 0.0206(9) 0.0331(11) 0.0061(8) 0.0108(9) 0.0040(8)
C42 0.0481(13) 0.0199(9) 0.0472(13) 0.0090(9) 0.0189(10) 0.0084(9)
C43 0.0373(11) 0.0166(8) 0.0413(11) 0.0094(8) 0.0092(9) 0.0046(8)
C44 0.0412(12) 0.0315(11) 0.0362(11) 0.0106(9) 0.0003(9) 0.0012(9)
C45 0.0295(11) 0.0348(11) 0.0471(13) 0.0139(10) 0.0007(9) -0.0002(9)
C46 0.0338(11) 0.0201(9) 0.0436(12) 0.0137(8) 0.0079(9) 0.0038(8)
C47 0.0357(11) 0.0226(9) 0.0381(11) 0.0112(8) 0.0025(9) 0.0065(8)
C48 0.0292(10) 0.0211(9) 0.0452(12) 0.0105(8) 0.0041(9) 0.0060(7)
S 0.0306(3) 0.0446(3) 0.0469(3) 0.0151(3) -0.0017(2) 0.0074(2)
F1 0.0542(10) 0.0530(10) 0.0716(11) 0.0149(8) 0.0047(8) 0.0281(8)
F2 0.0475(9) 0.0738(12) 0.0744(12) 0.0265(10) 0.0245(8) -0.0001(8)
F3 0.0513(9) 0.0597(10) 0.0509(9) 0.0020(8) -0.0077(7) 0.0068(8)
O2 0.0374(9) 0.0655(12) 0.0434(10) 0.0015(9) 0.0014(7) 0.0146(8)
O3 0.0508(12) 0.0942(18) 0.0534(12) 0.0298(12) 0.0074(9) -0.0158(11)
O4 0.0552(13) 0.0489(12) 0.112(2) 0.0197(13) -0.0258(13) 0.0181(10)
C50 0.0290(11) 0.0460(13) 0.0421(12) 0.0122(10) 0.0070(9) 0.0109(9)
Cl1S 0.0870(7) 0.0842(7) 0.0738(6) -0.0042(5) 0.0019(5) 0.0338(5)
Cl2S 0.1382(12) 0.1181(10) 0.1191(11) 0.0144(8) 0.0763(10) -0.0121(9)
C1S 0.133(4) 0.097(3) 0.062(2) 0.027(2) 0.034(2) 0.066(3)

loop_
_atom_type_symbol
_atom_type_description
_atom_type_scat_dispersion_real
_atom_type_scat_dispersion_imag
_atom_type_scat_source
C C 0.0033 0.0016 'International Tables Vol C Tables 4.2.6.8 and 6.1.1.4'
H H 0.0000 0.0000 'International Tables Vol C Tables 4.2.6.8 and 6.1.1.4'
N N 0.0061 0.0033 'International Tables Vol C Tables 4.2.6.8 and 6.1.1.4'
O O 0.0106 0.0060 'International Tables Vol C Tables 4.2.6.8 and 6.1.1.4'
F F 0.0171 0.0103 'International Tables Vol C Tables 4.2.6.8 and 6.1.1.4'
P P 0.1023 0.0942 'International Tables Vol C Tables 4.2.6.8 and 6.1.1.4'
S S 0.1246 0.1234 'International Tables Vol C Tables 4.2.6.8 and 6.1.1.4'
Cl Cl 0.1484 0.1585 'International Tables Vol C Tables 4.2.6.8 and 6.1.1.4'
Pd Pd -0.9988 1.0072 'International Tables Vol C Tables 4.2.6.8 and 6.1.1.4'

loop_
_geom_angle_atom_site_label_1
_geom_angle_atom_site_label_2
_geom_angle_atom_site_label_3
_geom_angle
C31 Pd N2 83.34(7)
C31 Pd N1 174.85(7)
N2 Pd N1 92.62(6)
C31 Pd P 98.27(6)
N2 Pd P 176.07(5)
N1 Pd P 85.56(4)
C1 P C11 106.17(8)
C1 P C21A 103.4(3)
C11 P C21A 112.3(2)
C1 P C21B 104.6(5)
C11 P C21B 116.2(4)
C1 P Pd 101.25(6)
C11 P Pd 113.58(6)
C21A P Pd 118.1(2)
C21B P Pd 113.2(4)
C10 O1 C8 110.52(16)
C2 N1 C7 111.71(14)
C2 N1 C9 110.63(14)
C7 N1 C9 111.01(14)
C2 N1 Pd 113.74(11)
C7 N1 Pd 107.10(11)
C9 N1 Pd 102.24(11)
C41 N2 Pd 119.71(13)
C2 C1 C6 118.12(17)
C2 C1 P 119.11(13)
C6 C1 P 122.45(14)
C3 C2 C1 119.26(17)
C3 C2 N1 120.99(17)
C1 C2 N1 119.75(16)
C4 C3 C2 121.3(2)
C5 C4 C3 120.1(2)
C4 C5 C6 119.21(18)
C5 C6 C1 121.93(18)
N1 C7 C8 116.27(16)
O1 C8 C7 111.51(17)
N1 C9 C10 114.37(16)
O1 C10 C9 110.62(18)
C17 C11 C12 109.05(16)
C17 C11 C16 107.43(17)
C12 C11 C16 108.81(16)
C17 C11 P 115.71(13)
C12 C11 P 110.16(13)
C16 C11 P 105.41(12)
C13 C12 C11 110.08(17)
C19 C13 C14 110.3(2)
C19 C13 C12 109.00(18)
C14 C13 C12 109.84(19)
C15 C14 C13 109.24(19)
C20 C15 C14 109.6(2)
C20 C15 C16 109.4(2)
C14 C15 C16 109.5(2)
C15 C16 C11 110.28(17)
C18 C17 C11 110.07(17)
C19 C18 C20 109.7(2)
C19 C18 C17 109.8(2)
C20 C18 C17 109.31(19)
C18 C19 C13 109.32(19)
C15 C20 C18 109.6(2)
C26A C21A C22A 106.4(5)
C26A C21A C27A 109.6(5)
C22A C21A C27A 107.9(5)
C26A C21A P 108.3(4)
C22A C21A P 108.4(6)
C27A C21A P 116.0(4)
C21A C22A C23A 112.8(8)
C24A C23A C29A 109.8(9)
C24A C23A C22A 106.6(9)
C29A C23A C22A 108.0(9)
C25A C24A C23A 111.1(7)
C24A C25A C26A 110.9(6)
C24A C25A C30A 110.4(6)
C26A C25A C30A 108.3(5)
C25A C26A C21A 110.3(4)
C28A C27A C21A 110.0(3)
C30A C28A C29A 111.5(5)
C30A C28A C27A 109.9(4)
C29A C28A C27A 109.5(4)
C28A C29A C23A 109.2(7)
C28A C30A C25A 108.1(5)
C27B C21B C22B 111.2(9)
C27B C21B C26B 107.5(9)
C22B C21B C26B 107.9(8)
C27B C21B P 116.3(8)
C22B C21B P 110.7(8)
C26B C21B P 102.6(6)
C23B C22B C21B 108.1(11)
C29B C23B C22B 114.6(16)
C29B C23B C24B 108.1(16)
C22B C23B C24B 109.7(14)
C25B C24B C23B 108.4(10)
C24B C25B C30B 110.9(9)
C24B C25B C26B 110.4(6)
C30B C25B C26B 107.7(8)
C25B C26B C21B 109.2(6)
C21B C27B C28B 109.9(7)
C30B C28B C29B 111.7(11)
C30B C28B C27B 109.3(11)
C29B C28B C27B 105.4(11)
C23B C29B C28B 108.7(12)
C28B C30B C25B 111.3(9)
C36 C31 C32 117.11(19)
C36 C31 Pd 119.08(15)
C32 C31 Pd 122.64(17)
C31 C32 C33 120.9(2)
C34 C33 C32 121.3(2)
C35 C34 C33 117.9(2)
C35 C34 C37 120.6(3)
C33 C34 C37 121.4(3)
C34 C35 C36 121.2(3)
C35 C36 C31 121.5(2)
N2 C41 C42 111.98(18)
C43 C42 C41 111.57(18)
C48 C43 C44 117.3(2)
C48 C43 C42 122.3(2)
C44 C43 C42 120.3(2)
C45 C44 C43 121.6(2)
C44 C45 C46 120.8(2)
N3 C46 C45 120.4(2)
N3 C46 C47 121.4(2)
C45 C46 C47 118.2(2)
C48 C47 C46 120.4(2)
C47 C48 C43 121.7(2)
O4 S O3 117.13(16)
O4 S O2 114.81(15)
O3 S O2 113.71(12)
O4 S C50 103.05(12)
O3 S C50 103.04(14)
O2 S C50 102.37(12)
F3 C50 F2 107.4(2)
F3 C50 F1 107.4(2)
F2 C50 F1 106.7(2)
F3 C50 S 112.63(18)
F2 C50 S 111.37(18)
F1 C50 S 111.08(17)
Cl1S C1S Cl2S 114.1(2)

loop_
_geom_bond_atom_site_label_1
_geom_bond_atom_site_label_2
_geom_bond_distance
Pd C31 2.0068(19)
Pd N2 2.1629(15)
Pd N1 2.2265(15)
Pd P 2.2625(5)
P C1 1.8378(19)
P C11 1.8806(19)
P C21A 1.888(5)
P C21B 1.889(7)
O1 C10 1.415(3)
O1 C8 1.419(3)
N1 C2 1.471(2)
N1 C7 1.510(2)
N1 C9 1.512(2)
N2 C41 1.483(3)
N3 C46 1.385(3)
C1 C2 1.402(3)
C1 C6 1.409(3)
C2 C3 1.397(3)
C3 C4 1.383(3)
C4 C5 1.381(3)
C5 C6 1.382(3)
C7 C8 1.526(3)
C9 C10 1.515(3)
C11 C17 1.542(3)
C11 C12 1.542(3)
C11 C16 1.549(3)
C12 C13 1.538(3)
C13 C19 1.525(4)
C13 C14 1.530(3)
C14 C15 1.525(4)
C15 C20 1.521(4)
C15 C16 1.543(3)
C17 C18 1.541(3)
C18 C19 1.524(4)
C18 C20 1.528(4)
C21A C26A 1.544(7)
C21A C22A 1.545(7)
C21A C27A 1.545(7)
C22A C23A 1.561(15)
C23A C24A 1.531(17)
C23A C29A 1.549(15)
C24A C25A 1.499(11)
C25A C26A 1.539(7)
C25A C30A 1.556(10)
C27A C28A 1.540(5)
C28A C30A 1.527(8)
C28A C29A 1.533(8)
C21B C27B 1.523(15)
C21B C22B 1.526(14)
C21B C26B 1.573(13)
C22B C23B 1.50(3)
C23B C29B 1.49(3)
C23B C24B 1.55(2)
C24B C25B 1.498(13)
C25B C30B 1.499(14)
C25B C26B 1.534(9)
C27B C28B 1.578(13)
C28B C30B 1.46(2)
C28B C29B 1.56(2)
C31 C36 1.394(3)
C31 C32 1.396(3)
C32 C33 1.396(3)
C33 C34 1.386(4)
C34 C35 1.380(4)
C34 C37 1.516(4)
C35 C36 1.391(3)
C41 C42 1.531(3)
C42 C43 1.507(3)
C43 C48 1.393(3)
C43 C44 1.396(3)
C44 C45 1.384(3)
C45 C46 1.393(3)
C46 C47 1.397(3)
C47 C48 1.389(3)
S O4 1.430(2)
S O3 1.433(2)
S O2 1.437(2)
S C50 1.820(3)
F1 C50 1.333(3)
F2 C50 1.332(3)
F3 C50 1.331(3)
Cl1S C1S 1.709(5)
Cl2S C1S 1.724(5)

loop_
_geom_hbond_atom_site_label_D
_geom_hbond_atom_site_label_H
_geom_hbond_atom_site_label_A
_geom_hbond_distance_DH
_geom_hbond_distance_HA
_geom_hbond_distance_DA
_geom_hbond_angle_DHA
_geom_hbond_site_symmetry_A
N2 H2NA O2 0.92 2.03 2.926(2) 163.1 .
N3 H3NB O3 0.88 2.19 3.066(3) 172.3 2_656

loop_
_geom_torsion_atom_site_label_1
_geom_torsion_atom_site_label_2
_geom_torsion_atom_site_label_3
_geom_torsion_atom_site_label_4
_geom_torsion
C31 Pd P C1 -178.87(8)
N2 Pd P C1 -65.0(7)
N1 Pd P C1 -2.32(7)
C31 Pd P C11 -65.49(9)
N2 Pd P C11 48.4(7)
N1 Pd P C11 111.05(8)
C31 Pd P C21A 69.2(3)
N2 Pd P C21A -176.9(7)
N1 Pd P C21A -114.3(3)
C31 Pd P C21B 69.8(5)
N2 Pd P C21B -176.3(8)
N1 Pd P C21B -113.7(5)
C31 Pd N1 C2 144.4(7)
N2 Pd N1 C2 -177.37(12)
P Pd N1 C2 6.12(11)
C31 Pd N1 C7 -91.6(8)
N2 Pd N1 C7 -53.44(12)
P Pd N1 C7 130.05(11)
C31 Pd N1 C9 25.1(8)
N2 Pd N1 C9 63.34(11)
P Pd N1 C9 -113.18(10)
C31 Pd N2 C41 -58.68(16)
N1 Pd N2 C41 124.52(15)
P Pd N2 C41 -173.1(6)
C11 P C1 C2 -120.42(15)
C21A P C1 C2 121.1(3)
C21B P C1 C2 116.2(4)
Pd P C1 C2 -1.58(15)
C11 P C1 C6 66.13(17)
C21A P C1 C6 -52.3(3)
C21B P C1 C6 -57.2(4)
Pd P C1 C6 -175.03(14)
C6 C1 C2 C3 1.2(3)
P C1 C2 C3 -172.58(16)
C6 C1 C2 N1 -179.15(16)
P C1 C2 N1 7.1(2)
C7 N1 C2 C3 49.3(2)
C9 N1 C2 C3 -74.9(2)
Pd N1 C2 C3 170.67(16)
C7 N1 C2 C1 -130.42(18)
C9 N1 C2 C1 105.37(19)
Pd N1 C2 C1 -9.0(2)
C1 C2 C3 C4 0.5(3)
N1 C2 C3 C4 -179.1(2)
C2 C3 C4 C5 -1.3(4)
C3 C4 C5 C6 0.3(4)
C4 C5 C6 C1 1.5(3)
C2 C1 C6 C5 -2.2(3)
P C1 C6 C5 171.33(16)
C2 N1 C7 C8 -88.4(2)
C9 N1 C7 C8 35.6(2)
Pd N1 C7 C8 146.45(14)
C10 O1 C8 C7 60.7(2)
N1 C7 C8 O1 -46.7(2)
C2 N1 C9 C10 85.5(2)
C7 N1 C9 C10 -39.2(2)
Pd N1 C9 C10 -153.08(15)
C8 O1 C10 C9 -65.0(2)
N1 C9 C10 O1 54.6(2)
C1 P C11 C17 -45.56(16)
C21A P C11 C17 66.8(3)
C21B P C11 C17 70.2(5)
Pd P C11 C17 -155.94(13)
C1 P C11 C12 -169.81(13)
C21A P C11 C12 -57.4(3)
C21B P C11 C12 -54.1(5)
Pd P C11 C12 79.82(13)
C1 P C11 C16 72.97(14)
C21A P C11 C16 -174.7(3)
C21B P C11 C16 -171.3(5)
Pd P C11 C16 -37.40(14)
C17 C11 C12 C13 58.7(2)
C16 C11 C12 C13 -58.2(2)
P C11 C12 C13 -173.26(15)
C11 C12 C13 C19 -60.8(2)
C11 C12 C13 C14 60.1(2)
C19 C13 C14 C15 59.3(2)
C12 C13 C14 C15 -60.8(3)
C13 C14 C15 C20 -59.6(3)
C13 C14 C15 C16 60.5(3)
C20 C15 C16 C11 60.4(3)
C14 C15 C16 C11 -59.8(3)
C17 C11 C16 C15 -59.8(2)
C12 C11 C16 C15 58.2(2)
P C11 C16 C15 176.29(16)
C12 C11 C17 C18 -57.6(2)
C16 C11 C17 C18 60.1(2)
P C11 C17 C18 177.56(15)
C11 C17 C18 C19 59.2(2)
C11 C17 C18 C20 -61.2(3)
C20 C18 C19 C13 59.3(2)
C17 C18 C19 C13 -60.8(3)
C14 C13 C19 C18 -59.2(2)
C12 C13 C19 C18 61.5(2)
C14 C15 C20 C18 60.3(2)
C16 C15 C20 C18 -59.9(3)
C19 C18 C20 C15 -60.1(2)
C17 C18 C20 C15 60.3(3)
C1 P C21A C26A -42.8(5)
C11 P C21A C26A -156.9(4)
Pd P C21A C26A 67.9(6)
C1 P C21A C22A -157.8(4)
C11 P C21A C22A 88.1(5)
Pd P C21A C22A -47.1(5)
C1 P C21A C27A 80.7(5)
C11 P C21A C27A -33.3(6)
Pd P C21A C27A -168.5(4)
C26A C21A C22A C23A 60.2(8)
C27A C21A C22A C23A -57.3(8)
P C21A C22A C23A 176.4(7)
C21A C22A C23A C24A -60.0(10)
C21A C22A C23A C29A 57.9(11)
C29A C23A C24A C25A -58.4(10)
C22A C23A C24A C25A 58.3(10)
C23A C24A C25A C26A -60.4(8)
C23A C24A C25A C30A 59.6(8)
C24A C25A C26A C21A 60.2(7)
C30A C25A C26A C21A -61.0(8)
C22A C21A C26A C25A -58.1(7)
C27A C21A C26A C25A 58.2(6)
P C21A C26A C25A -174.4(5)
C26A C21A C27A C28A -56.9(6)
C22A C21A C27A C28A 58.5(6)
P C21A C27A C28A -179.8(4)
C21A C27A C28A C30A 59.9(6)
C21A C27A C28A C29A -62.8(6)
C30A C28A C29A C23A -59.0(8)
C27A C28A C29A C23A 62.8(7)
C24A C23A C29A C28A 56.9(10)
C22A C23A C29A C28A -59.0(10)
C29A C28A C30A C25A 59.1(7)
C27A C28A C30A C25A -62.4(7)
C24A C25A C30A C28A -59.0(7)
C26A C25A C30A C28A 62.6(8)
C1 P C21B C27B 47.6(10)
C11 P C21B C27B -69.0(10)
Pd P C21B C27B 156.9(8)
C1 P C21B C22B 175.8(7)
C11 P C21B C22B 59.1(8)
Pd P C21B C22B -74.9(8)
C1 P C21B C26B -69.4(8)
C11 P C21B C26B 174.0(6)
Pd P C21B C26B 39.9(9)
C27B C21B C22B C23B -55.2(14)
C26B C21B C22B C23B 62.5(12)
P C21B C22B C23B 174.0(11)
C21B C22B C23B C29B 57.2(17)
C21B C22B C23B C24B -64.5(16)
C29B C23B C24B C25B -63.1(15)
C22B C23B C24B C25B 62.5(16)
C23B C24B C25B C30B 60.0(13)
C23B C24B C25B C26B -59.3(13)
C24B C25B C26B C21B 59.0(12)
C30B C25B C26B C21B -62.3(11)
C27B C21B C26B C25B 60.5(10)
C22B C21B C26B C25B -59.6(10)
P C21B C26B C25B -176.4(7)
C22B C21B C27B C28B 60.5(14)
C26B C21B C27B C28B -57.4(12)
P C21B C27B C28B -171.7(10)
C21B C27B C28B C30B 58.8(14)
C21B C27B C28B C29B -61.4(14)
C22B C23B C29B C28B -62.0(18)
C24B C23B C29B C28B 60.6(16)
C30B C28B C29B C23B -58.0(15)
C27B C28B C29B C23B 60.6(16)
C29B C28B C30B C25B 54.7(12)
C27B C28B C30B C25B -61.5(12)
C24B C25B C30B C28B -56.9(11)
C26B C25B C30B C28B 64.0(11)
N2 Pd C31 C36 -81.34(16)
N1 Pd C31 C36 -42.9(9)
P Pd C31 C36 95.05(16)
N2 Pd C31 C32 85.97(17)
N1 Pd C31 C32 124.4(7)
P Pd C31 C32 -97.64(17)
C36 C31 C32 C33 -0.8(3)
Pd C31 C32 C33 -168.33(18)
C31 C32 C33 C34 -0.1(4)
C32 C33 C34 C35 0.5(4)
C32 C33 C34 C37 178.8(3)
C33 C34 C35 C36 0.1(4)
C37 C34 C35 C36 -178.2(3)
C34 C35 C36 C31 -1.0(4)
C32 C31 C36 C35 1.4(3)
Pd C31 C36 C35 169.36(17)
Pd N2 C41 C42 -166.44(14)
N2 C41 C42 C43 64.2(3)
C41 C42 C43 C48 -104.6(2)
C41 C42 C43 C44 70.9(3)
C48 C43 C44 C45 0.9(3)
C42 C43 C44 C45 -174.8(2)
C43 C44 C45 C46 0.6(4)
C44 C45 C46 N3 179.0(2)
C44 C45 C46 C47 -2.2(3)
N3 C46 C47 C48 -178.97(19)
C45 C46 C47 C48 2.3(3)
C46 C47 C48 C43 -0.8(3)
C44 C43 C48 C47 -0.8(3)
C42 C43 C48 C47 174.76(19)
O4 S C50 F3 -56.3(2)
O3 S C50 F3 65.95(19)
O2 S C50 F3 -175.79(17)
O4 S C50 F2 64.4(2)
O3 S C50 F2 -173.33(18)
O2 S C50 F2 -55.08(19)
O4 S C50 F1 -176.9(2)
O3 S C50 F1 -54.6(2)
O2 S C50 F1 63.7(2)
